data_5000084
loop_
_publ_author_name
'Dupont, L.'
'Dideberg, O.'
'Campsteyn, H.'

_publ_section_title
;
 Structure cristalline de la l7-d\'esoxym\'ethasone, C~22~H~29~O~4~F
;
_journal_issue 2
_journal_name_full 'Acta Crystallographica Section B'
_journal_page_first 514
_journal_page_last 516
_journal_paper_doi 10.1107/S0567740874003086
_journal_volume 30
_journal_year 1974
_chemical_formula_sum 'C22 H29 F O4'
_space_group_IT_number 19
_symmetry_cell_setting orthorhombic
_symmetry_Int_Tables_number 19
_symmetry_space_group_name_Hall 'P 2ac 2ab'
_symmetry_space_group_name_H-M 'P 21 21 21'
_cell_angle_alpha 90
_cell_angle_beta 90
_cell_angle_gamma 90
_cell_formula_units_Z 4
_cell_length_a 11.319(2)
_cell_length_b 22.803(4)
_cell_length_c 7.381(2)
_cod_original_formula_sum 'C22 H29 F1 O4'
_cod_database_code 5000084

loop_
_symmetry_equiv_pos_site_id
_symmetry_equiv_pos_as_xyz
1 x,y,z
2 1/2-x,-y,1/2+z
3 -x,1/2+y,1/2-z
4 1/2+x,1/2-y,-z

loop_
_atom_site_label
_atom_site_type_symbol
_atom_site_fract_x
_atom_site_fract_y
_atom_site_fract_z
C1 C -0.11420 0.71130 0.08050
C2 C -0.08560 0.67810 0.24840
C3 C 0.00430 0.59450 0.04560
C4 C 0.01200 0.52710 0.01590
C5 C 0.04820 0.49480 0.18830
C6 C -0.04310 0.50940 0.33580
C7 C -0.01500 0.46630 0.48780
C8 C 0.02150 0.40870 0.38800
C9 C 0.02630 0.42680 0.18320
C10 C 0.17450 0.50770 0.24370
C11 C 0.03100 0.70490 0.32410
C12 C -0.20550 0.74710 0.06090
C13 C 0.11600 0.39230 0.07490
C14 C 0.07580 0.37180 -0.11010
C15 C -0.06270 0.35850 0.41900
C16 C -0.29170 0.75460 0.20790
C17 C -0.27160 0.72100 0.37060
C18 C -0.17850 0.68560 0.39410
C19 C -0.15670 0.65230 0.56590
C20 C -0.14010 0.58700 0.52900
C21 C -0.04780 0.57520 0.38160
C22 C -0.07510 0.61010 0.20960
F1 F -0.18960 0.59350 0.15320
H1 H -0.05400 0.70800 -0.03000
H2 H -0.03000 0.61700 -0.06100
H3 H 0.15600 0.64500 -0.02600
H4 H -0.06900 0.50900 -0.03500
H5 H 0.07200 0.52200 -0.07600
H6 H -0.12700 0.49900 0.30600
H7 H -0.08800 0.45900 0.57500
H8 H 0.06100 0.48300 0.56300
H9 H 0.10100 0.40000 0.42500
H10 H -0.05100 0.42500 0.12500
H11 H 0.20700 0.48300 0.34100
H12 H 0.23600 0.51500 0.14600
H13 H 0.18200 0.54300 0.30000
H14 H 0.07700 0.71800 0.21700
H15 H 0.01800 0.74900 0.38200
H16 H 0.07000 0.67700 0.40700
H17 H -0.21400 0.78000 -0.04000
H18 H 0.24600 0.34900 -0.17900
H19 H 0.04000 0.40300 -0.16600
H20 H -0.01000 0.35200 -0.10200
H21 H -0.02300 0.32500 0.37100
H22 H -0.14100 0.37400 0.38900
H23 H -0.07000 0.34400 0.53600
H24 H -0.32400 0.72000 0.47800
H25 H -0.08100 0.67000 0.60700
H26 H -0.21800 0.65900 0.64700
H27 H -0.13800 0.55900 0.62900
H28 H -0.23400 0.56600 0.49000
H29 H 0.03400 0.58900 0.42700
O1 O 0.11810 0.61880 0.06320
O2 O 0.21520 0.38160 0.12130
O3 O 0.15840 0.33830 -0.20120
O4 O -0.37600 0.78810 0.19360

loop_
_atom_type_symbol
_atom_type_radius_bond
C 0.68
H 0.20
F 0.64
O 0.68
